data_3500137
loop_
_publ_author_name
'Patrick Schmidt'
'Elaheh Bayat'
'Markus Stroebele'
'H.-Juergen Meyer'

_publ_section_references
;
Dolomanov, O.V., Bourhis, L.J., Gildea, R.J, Howard, J.A.K. & Puschmann, H.
 (2009), J. Appl. Cryst. 42, 339-341.

Sheldrick, G.M. (2015). Acta Cryst. A71, 3-8.

Sheldrick, G.M. (2015). Acta Cryst. C71, 3-8.
;
_journal_name_full 'Personal communication to COD'
_journal_year 2023
_chemical_formula_moiety 'Cl3 In'
_chemical_formula_sum 'Cl3 In'
_chemical_formula_weight 221.17
_space_group_crystal_system monoclinic
_space_group_IT_number 12
_space_group_name_Hall '-C 2y'
_space_group_name_H-M_alt 'C 1 2/m 1'
_atom_sites_solution_hydrogens .
_atom_sites_solution_primary dual
_audit_creation_date 2023-10-11
_audit_creation_method
;
Olex2 1.5-ac5-024
(compiled 2022.04.12 svn.rca3783a0 for Rigaku Oxford Diffraction, GUI svn.r6498)
;
_cell_angle_alpha 90
_cell_angle_beta 109.511(2)
_cell_angle_gamma 90
_cell_formula_units_Z 4
_cell_length_a 6.41540(10)
_cell_length_b 11.0904(2)
_cell_length_c 6.29220(10)
_cell_measurement_reflns_used 8480
_cell_measurement_temperature 229.99(10)
_cell_measurement_theta_max 54.0690
_cell_measurement_theta_min 3.4280
_cell_volume 421.979(13)
_computing_cell_refinement 'CrysAlisPro 1.171.42.70a (Rigaku OD, 2022)'
_computing_data_collection 'CrysAlisPro 1.171.42.70a (Rigaku OD, 2022)'
_computing_data_reduction 'CrysAlisPro 1.171.42.70a (Rigaku OD, 2022)'
_computing_molecular_graphics 'Olex2 1.5-ac5-024 (Dolomanov et al., 2009)'
_computing_publication_material 'Olex2 1.5-ac5-024 (Dolomanov et al., 2009)'
_computing_structure_refinement 'SHELXL 2018/3 (Sheldrick, 2015)'
_computing_structure_solution 'SHELXT 2018/2 (Sheldrick, 2018)'
_database_code_depnum_ccdc_archive 2300552
_diffrn_ambient_environment N~2~
_diffrn_ambient_temperature 229.99(10)
_diffrn_detector 'Hybrid Pixel Array Detector'
_diffrn_detector_area_resol_mean 10.0000
_diffrn_detector_type HyPix
_diffrn_measured_fraction_theta_full 1.000
_diffrn_measured_fraction_theta_max 1.000
_diffrn_measurement_details
;
List of Runs (angles in degrees, time in seconds):

  # Type    Start    End  Width  t~exp~   \w     \q     \k     \f   Frames
--------------------------------------------------------------------------
  1  \w    -88.00 -62.00   0.40   30.00    --  -56.75 136.00-146.00   65
  2  \w   -104.00 -38.00   0.40   30.00    --  -56.75 132.00  36.00  165
  3  \w     95.00 128.20   0.40   30.00    --   59.25 132.00  36.00   83
  4  \w     33.00  57.80   0.40   30.00    --   59.25-136.00 149.00   62
  5  \w     72.00 105.20   0.40   30.00    --   59.25 136.00-146.00   83
  6  \w    -23.00   1.80   0.40   15.00    --    1.25 -99.00 -30.00   62
  7  \w    -23.00   1.80   0.40   15.00    --    1.25 -99.00-120.00   62
  8  \w   -103.00 -50.60   0.40   30.00    --  -56.75   0.00 150.00  131
  9  \w    -81.00 -35.80   0.40   30.00    --  -56.75 125.00 -30.00  113
 10  \w    -99.00 -43.80   0.40   30.00    --  -56.75 125.00 -90.00  138
 11  \w    -97.00 -47.80   0.40   30.00    --  -56.75 125.00 -60.00  123
 12  \w    -10.00  32.00   0.40   30.00    --   59.25 -57.00 -60.00  105
 13  \w    -12.00  21.20   0.40   30.00    --   59.25 -37.00-150.00   83
 14  \w     -5.00  21.00   0.40   30.00    --   59.25 -37.00 -30.00   65
 15  \w     15.00  58.20   0.40   30.00    --   59.25-125.00  90.00  108
 16  \w    -12.00  20.00   0.40   30.00    --   59.25 -37.00-120.00   80
 17  \w    -11.00  21.00   0.40   30.00    --   59.25 -37.00   0.00   80
 18  \w     -9.00  47.40   0.40   15.00    --    1.25  57.00 -30.00  141
 19  \w    -17.00  26.20   0.40   15.00    --    1.25 -99.00 150.00  108
 20  \w   -116.00 -89.60   0.40   30.00    --  -56.75 -77.00-120.00   66
 21  \w   -125.00 -89.80   0.40   30.00    --  -56.75 -77.00 -30.00   88
 22  \w    -79.00 -37.00   0.40   30.00    --  -56.75 -77.00 -30.00  105
 23  \w   -124.00 -97.60   0.40   30.00    --  -56.75 -77.00 150.00   66
 24  \w   -104.00 -45.60   0.40   30.00    --  -56.75 133.00 159.63  146
 25  \w    -79.00 -37.00   0.40   30.00    --  -56.75 -77.00   0.00  105
 26  \w    -80.00 -36.80   0.40   30.00    --  -56.75 -77.00 -90.00  108
 27  \w    -78.00 -36.80   0.40   30.00    --  -56.75 -77.00-150.00  103
 28  \w    -99.00 -67.80   0.40   30.00    --  -56.75 125.00 120.00   78
 29  \w    -59.00 -34.20   0.40   30.00    --  -56.75 125.00 120.00   62
 30  \w   -128.00 -86.80   0.40   30.00    --  -56.75 -77.00  90.00  103
 31  \w    -84.00 -38.00   0.40   30.00    --  -56.75 -77.00  90.00  115
 32  \w   -124.00 -94.00   0.40   30.00    --  -56.75 -77.00   0.00   75
 33  \w    -91.00 -37.00   0.40   30.00    --  -56.75 -77.00 150.00  135
 34  \w   -126.00 -90.00   0.40   30.00    --  -56.75 -77.00 -90.00   90
 35  \w    -74.00 -36.80   0.40   30.00    --  -56.75 -77.00-120.00   93
 36  \w   -119.00 -92.60   0.40   30.00    --  -56.75 -77.00 -60.00   66
 37  \w    -76.00 -36.80   0.40   30.00    --  -56.75 -77.00 -60.00   98
 38  \w   -128.00 -92.80   0.40   30.00    --  -56.75 -77.00  30.00   88
 39  \w    -81.00 -37.80   0.40   30.00    --  -56.75 -77.00  30.00  108
 40  \w    -73.00 -37.00   0.40   30.00    --  -56.75 -77.00  60.00   90
 41  \w   -122.00 -95.60   0.40   30.00    --  -56.75 -77.00 120.00   66
 42  \w    -86.00 -36.80   0.40   30.00    --  -56.75 -77.00 120.00  123
 43  \w    -96.00 -37.60   0.40   30.00    --  -56.75 -77.00-180.00  146
 44  \w   -128.00 -93.60   0.40   30.00    --  -56.75 -77.00  60.00   86
 45  \w     -6.00  74.40   0.40   30.00    --   59.25 -77.00 120.00  201
 46  \w     74.00 122.00   0.40   30.00    --   59.25 125.00  90.00  120
 47  \w     -3.00  39.00   0.40   30.00    --   59.25 -57.00 150.00  105
;
_diffrn_measurement_device 'four-circle diffractometer'
_diffrn_measurement_device_type 'XtaLAB Synergy, Dualflex, HyPix'
_diffrn_measurement_method '\w scans'
_diffrn_orient_matrix_type 'CrysAlisPro convention (1999,Acta A55,543-557)'
_diffrn_orient_matrix_UB_11 0.0004568000
_diffrn_orient_matrix_UB_12 0.0639283000
_diffrn_orient_matrix_UB_13 -0.0037515000
_diffrn_orient_matrix_UB_21 0.0490178000
_diffrn_orient_matrix_UB_22 0.0019058000
_diffrn_orient_matrix_UB_23 0.1190382000
_diffrn_orient_matrix_UB_31 0.1065377000
_diffrn_orient_matrix_UB_32 -0.0011582000
_diffrn_orient_matrix_UB_33 -0.0108143000
_diffrn_radiation_monochromator mirror
_diffrn_radiation_probe x-ray
_diffrn_radiation_type 'Mo K\a'
_diffrn_radiation_wavelength 0.71073
_diffrn_reflns_av_R_equivalents 0.0145
_diffrn_reflns_av_unetI/netI 0.0052
_diffrn_reflns_Laue_measured_fraction_full 1.000
_diffrn_reflns_Laue_measured_fraction_max 1.000
_diffrn_reflns_limit_h_max 8
_diffrn_reflns_limit_h_min -8
_diffrn_reflns_limit_k_max 14
_diffrn_reflns_limit_k_min -14
_diffrn_reflns_limit_l_max 8
_diffrn_reflns_limit_l_min -8
_diffrn_reflns_number 8318
_diffrn_reflns_point_group_measured_fraction_full 1.000
_diffrn_reflns_point_group_measured_fraction_max 1.000
_diffrn_reflns_theta_full 25.242
_diffrn_reflns_theta_max 28.224
_diffrn_reflns_theta_min 3.435
_diffrn_source 'micro-focus sealed X-ray tube'
_diffrn_source_type 'PhotonJet (Mo) X-ray Source'
_exptl_absorpt_coefficient_mu 7.265
_exptl_absorpt_correction_T_max 0.910
_exptl_absorpt_correction_T_min 0.641
_exptl_absorpt_correction_type analytical
_exptl_absorpt_process_details
;
CrysAlisPro 1.171.42.70a (Rigaku Oxford Diffraction, 2022)
Analytical numeric absorption correction using a multifaceted crystal
model based on expressions derived by R.C. Clark & J.S. Reid.
(Clark, R. C. & Reid, J. S. (1995). Acta Cryst. A51, 887-897)
Empirical absorption correction using spherical harmonics,
implemented in SCALE3 ABSPACK scaling algorithm.
;
_exptl_crystal_colour 'clear colourless'
_exptl_crystal_colour_lustre clear
_exptl_crystal_colour_primary colourless
_exptl_crystal_density_diffrn 3.481
_exptl_crystal_description plate
_exptl_crystal_F_000 400
_exptl_crystal_size_max 0.089
_exptl_crystal_size_mid 0.069
_exptl_crystal_size_min 0.016
_geom_special_details
;
 All esds (except the esd in the dihedral angle between two l.s. planes)
 are estimated using the full covariance matrix.  The cell esds are taken
 into account individually in the estimation of esds in distances, angles
 and torsion angles; correlations between esds in cell parameters are only
 used when they are defined by crystal symmetry.  An approximate (isotropic)
 treatment of cell esds is used for estimating esds involving l.s. planes.
;
_refine_diff_density_max 0.967
_refine_diff_density_min -0.304
_refine_diff_density_rms 0.062
_refine_ls_extinction_coef 0.00143(16)
_refine_ls_extinction_expression Fc^*^=kFc[1+0.001xFc^2^\l^3^/sin(2\q)]^-1/4^
_refine_ls_extinction_method 'SHELXL-2018/3 (Sheldrick 2018)'
_refine_ls_goodness_of_fit_ref 1.169
_refine_ls_hydrogen_treatment undef
_refine_ls_matrix_type full
_refine_ls_number_parameters 22
_refine_ls_number_reflns 554
_refine_ls_number_restraints 0
_refine_ls_restrained_S_all 1.169
_refine_ls_R_factor_all 0.0064
_refine_ls_R_factor_gt 0.0064
_refine_ls_shift/su_max 0.003
_refine_ls_shift/su_mean 0.001
_refine_ls_structure_factor_coef Fsqd
_refine_ls_weighting_details 'w=1/[\s^2^(Fo^2^)+(0.0104P)^2^+0.0530P] where P=(Fo^2^+2Fc^2^)/3'
_refine_ls_weighting_scheme calc
_refine_ls_wR_factor_gt 0.0158
_refine_ls_wR_factor_ref 0.0158
_reflns_Friedel_coverage 0.000
_reflns_Friedel_fraction_full .
_reflns_Friedel_fraction_max .
_reflns_number_gt 554
_reflns_number_total 554
_reflns_special_details
;
 Reflections were merged by SHELXL according to the crystal
 class for the calculation of statistics and refinement.
 
 _reflns_Friedel_fraction is defined as the number of unique
 Friedel pairs measured divided by the number that would be
 possible theoretically, ignoring centric projections and
 systematic absences.
;
_reflns_threshold_expression 'I > 2\s(I)'
_cod_data_source_file exp_875.cif
_cod_data_source_block exp_875
_cod_database_code 3500137
_shelx_shelxl_version_number 2018/3
_chemical_oxdiff_formula 'In Cl3'
_shelx_space_group_comment
;
The symmetry employed for this shelxl refinement is uniquely defined
by the following loop, which should always be used as a source of
symmetry information in preference to the above space-group names.
They are only intended as comments.
;
_shelx_estimated_absorpt_t_max 0.893
_shelx_estimated_absorpt_t_min 0.564
_olex2_refinement_description
;
;
_olex2_submission_special_instructions 'No special instructions were received'
_oxdiff_exptl_absorpt_empirical_details
;
Empirical correction (ABSPACK) includes:
- Absorption correction using spherical harmonics
- Frame scaling
- Detector area scaling
- B-factor correction
;
_oxdiff_exptl_absorpt_empirical_full_max 1.251
_oxdiff_exptl_absorpt_empirical_full_min 0.813

loop_
_space_group_symop_operation_xyz
'x, y, z'
'-x, y, -z'
'x+1/2, y+1/2, z'
'-x+1/2, y+1/2, -z'
'-x, -y, -z'
'x, -y, z'
'-x+1/2, -y+1/2, -z'
'x+1/2, -y+1/2, z'

loop_
_atom_site_label
_atom_site_type_symbol
_atom_site_fract_x
_atom_site_fract_y
_atom_site_fract_z
_atom_site_U_iso_or_equiv
_atom_site_adp_type
_atom_site_occupancy
_atom_site_site_symmetry_order
_atom_site_calc_flag
_atom_site_refinement_flags_posn
_atom_site_refinement_flags_adp
_atom_site_refinement_flags_occupancy
_atom_site_disorder_assembly
_atom_site_disorder_group
In1 In 0.500000 0.66643(2) 0.500000 0.01466(4) Uani 1 2 d S T P . .
Cl1 Cl 0.75487(4) 0.82348(2) 0.73950(4) 0.01831(5) Uani 1 1 d . . . . .
Cl2 Cl 0.27688(5) 0.500000 0.25659(5) 0.01872(6) Uani 1 2 d S T P . .

loop_
_atom_site_aniso_label
_atom_site_aniso_U_11
_atom_site_aniso_U_22
_atom_site_aniso_U_33
_atom_site_aniso_U_23
_atom_site_aniso_U_13
_atom_site_aniso_U_12
In1 0.01329(5) 0.01233(5) 0.01923(6) 0.000 0.00657(3) 0.000
Cl1 0.01841(9) 0.01952(9) 0.01926(9) -0.00520(6) 0.00932(7) -0.00442(6)
Cl2 0.01767(12) 0.01457(11) 0.01990(12) 0.000 0.00092(9) 0.000

loop_
_atom_type_symbol
_atom_type_description
_atom_type_scat_dispersion_real
_atom_type_scat_dispersion_imag
_atom_type_scat_source
Cl Cl 0.1484 0.1585 'International Tables Vol C Tables 4.2.6.8 and 6.1.1.4'
In In -0.7276 1.3100 'International Tables Vol C Tables 4.2.6.8 and 6.1.1.4'

loop_
_exptl_crystal_face_index_h
_exptl_crystal_face_index_k
_exptl_crystal_face_index_l
_exptl_crystal_face_perp_dist
0 -14 4 0.0320
-5 -11 6 0.0391
6 9 1 0.0265
0 11 6 0.0312
-7 5 7 0.0420
1 1 -9 0.0055
-1 -1 9 0.0085
-9 0 3 0.0575
1 13 -5 0.0284
0 -16 -1 0.0329
0 16 0 0.0338
7 -9 -3 0.0218
-6 -11 2 0.0439
7 11 -2 0.0239

loop_
_geom_angle_atom_site_label_1
_geom_angle_atom_site_label_2
_geom_angle_atom_site_label_3
_geom_angle
_geom_angle_site_symmetry_1
_geom_angle_site_symmetry_3
Cl1 In1 Cl1 92.398(10) . 2_656
Cl1 In1 Cl1 85.230(7) 2_656 8_465
Cl1 In1 Cl1 91.237(7) . 8_465
Cl1 In1 Cl1 85.230(7) . 7_666
Cl1 In1 Cl1 174.902(9) 7_666 8_465
Cl1 In1 Cl1 91.237(7) 2_656 7_666
Cl1 In1 Cl2 91.114(8) 2_656 .
Cl1 In1 Cl2 174.598(7) . .
Cl1 In1 Cl2 91.114(8) . 5_666
Cl1 In1 Cl2 174.599(7) 2_656 5_666
Cl2 In1 Cl1 93.144(9) . 8_465
Cl2 In1 Cl1 93.144(9) 5_666 7_666
Cl2 In1 Cl1 90.594(8) 5_666 8_465
Cl2 In1 Cl1 90.594(8) . 7_666
Cl2 In1 Cl2 85.688(10) . 5_666
In1 Cl1 In1 94.771(7) . 7_666
In1 Cl2 In1 94.312(9) 5_666 .

loop_
_geom_bond_atom_site_label_1
_geom_bond_atom_site_label_2
_geom_bond_distance
_geom_bond_site_symmetry_2
In1 Cl1 2.5164(2) .
In1 Cl1 2.5179(2) 7_666
In1 Cl1 2.5164(2) 2_656
In1 Cl1 2.5179(2) 8_465
In1 Cl2 2.51734(19) 5_666
In1 Cl2 2.51734(19) .

loop_
_exptl_oxdiff_crystal_face_indexfrac_h
_exptl_oxdiff_crystal_face_indexfrac_k
_exptl_oxdiff_crystal_face_indexfrac_l
_exptl_oxdiff_crystal_face_x
_exptl_oxdiff_crystal_face_y
_exptl_oxdiff_crystal_face_z
0.3536 -13.5048 4.0833 -0.8785 0.4777 0.0092
-5.1875 -10.6182 5.5285 -0.7019 0.3836 -0.6002
6.3185 9.0033 1.4845 0.5729 0.5036 0.6467
-0.2013 11.4473 5.7581 0.7101 0.6974 -0.0970
-7.0478 4.9751 6.8230 0.2892 0.4762 -0.8304
0.5536 0.7073 -8.5190 0.0774 -0.9856 0.1503
-1.0535 -0.6871 8.6419 -0.0768 0.9758 -0.2049
-9.0333 0.2637 3.3727 0.0001 -0.0408 -0.9992
0.6099 12.6676 -5.0670 0.8291 -0.5491 0.1051
0.3801 -15.5979 -0.5610 -0.9949 -0.0779 0.0646
0.3629 15.6050 0.2541 0.9968 0.0778 0.0178
7.4861 -8.6239 -3.3165 -0.5354 -0.0443 0.8434
-6.2655 -11.2673 2.2971 -0.7318 -0.0551 -0.6793
6.6204 10.6397 -2.4600 0.6924 0.0520 0.7196
